data_7215642
loop_
_publ_author_name
'Hao, Fuying'
'Zhang, Xuanjun'
'Tian, Yupeng'
'Zhou, Hongping'
'Li, Lin'
'Wu, Jieying'
'Zhang, Shengyi'
'Yang, Jiaxiang'
'Jin, Baokang'
'Tao, Xutang'
'Zhou, Guangyong'
'Jiang, Minhua'

_publ_section_title
;
 Design, crystal structures and enhanced frequency-upconverted lasing
 efficiencies of a new series of dyes from hybrid of inorganic polymers
 and organic chromophores
;
_journal_issue 48
_journal_name_full 'Journal of Materials Chemistry'
_journal_page_first 9163
_journal_paper_doi 10.1039/b914656c
_journal_volume 19
_journal_year 2009
_chemical_formula_sum 'C23 H27 Cd N5 S3'
_chemical_formula_weight 582.08
_chemical_name_systematic
;
?
;
_space_group_IT_number 61
_symmetry_cell_setting orthorhombic
_symmetry_space_group_name_Hall '-P 2ac 2ab'
_symmetry_space_group_name_H-M 'P b c a'
_atom_sites_solution_hydrogens geom
_atom_sites_solution_primary direct
_atom_sites_solution_secondary difmap
_audit_creation_method SHELXL-97
_cell_angle_alpha 90.00
_cell_angle_beta 90.00
_cell_angle_gamma 90.00
_cell_formula_units_Z 8
_cell_length_a 14.287(3)
_cell_length_b 10.751(2)
_cell_length_c 34.037(7)
_cell_measurement_reflns_used 678
_cell_measurement_temperature 298(2)
_cell_measurement_theta_max 0.2
_cell_measurement_theta_min 0.1
_cell_volume 5228.1(18)
_computing_cell_refinement 'Bruker XSCANS'
_computing_data_collection 'Bruker XSCANS'
_computing_data_reduction 'Bruker SHELXTL'
_computing_molecular_graphics 'Bruker SHELXTL'
_computing_publication_material 'Bruker SHELXTL'
_computing_structure_refinement 'SHELXL-97 (Sheldrick, 1997)'
_computing_structure_solution 'SHELXS-97 (Sheldrick, 1990)'
_diffrn_ambient_temperature 298(2)
_diffrn_measured_fraction_theta_full 0.993
_diffrn_measured_fraction_theta_max 0.993
_diffrn_measurement_device_type 'Bruker P4'
_diffrn_measurement_method '\w scans'
_diffrn_radiation_monochromator graphite
_diffrn_radiation_source 'fine-focus sealed tube'
_diffrn_radiation_type MoK\a
_diffrn_radiation_wavelength 0.71073
_diffrn_reflns_av_R_equivalents 0.0442
_diffrn_reflns_av_sigmaI/netI 0.0368
_diffrn_reflns_limit_h_max 14
_diffrn_reflns_limit_h_min -19
_diffrn_reflns_limit_k_max 13
_diffrn_reflns_limit_k_min -14
_diffrn_reflns_limit_l_max 45
_diffrn_reflns_limit_l_min -43
_diffrn_reflns_number 32634
_diffrn_reflns_theta_full 28.48
_diffrn_reflns_theta_max 28.48
_diffrn_reflns_theta_min 1.20
_diffrn_standards_decay_% multiscan
_exptl_absorpt_coefficient_mu 1.095
_exptl_absorpt_correction_T_max 0.8108
_exptl_absorpt_correction_T_min 0.6105
_exptl_absorpt_correction_type none
_exptl_absorpt_process_details sadads
_exptl_crystal_colour red
_exptl_crystal_density_diffrn 1.479
_exptl_crystal_density_method 'not measured'
_exptl_crystal_description block
_exptl_crystal_F_000 2368
_exptl_crystal_size_max 0.50
_exptl_crystal_size_mid 0.30
_exptl_crystal_size_min 0.20
_refine_diff_density_max 1.112
_refine_diff_density_min -0.773
_refine_diff_density_rms 0.250
_refine_ls_extinction_coef 0.0029(2)
_refine_ls_extinction_method none
_refine_ls_goodness_of_fit_ref 1.090
_refine_ls_hydrogen_treatment constr
_refine_ls_matrix_type full
_refine_ls_number_parameters 292
_refine_ls_number_reflns 6562
_refine_ls_number_restraints 2
_refine_ls_restrained_S_all 1.102
_refine_ls_R_factor_all 0.0693
_refine_ls_R_factor_gt 0.0413
_refine_ls_shift/su_max 0.010
_refine_ls_shift/su_mean 0.001
_refine_ls_structure_factor_coef Fsqd
_refine_ls_weighting_details 'calc w=1/[\s^2^(Fo^2^)+(0.0544P)^2^+3.7282P] where P=(Fo^2^+2Fc^2^)/3'
_refine_ls_weighting_scheme calc
_refine_ls_wR_factor_gt 0.1036
_refine_ls_wR_factor_ref 0.1240
_reflns_number_gt 4554
_reflns_number_total 6562
_reflns_threshold_expression >2sigma(I)
_cod_data_source_file b914656c.txt
_cod_data_source_block 3-SCN
_cod_depositor_comments
;
The following automatic conversions were performed:

'_symmetry_cell_setting' value 'Orthorhombic' changed to
'orthorhombic' according to
/usr/data/users/saulius/automatic-downloads/retrospective/RSC/lib/dictionaries/cif_core.dic
dictionary named 'cif_core.dic' version 2.4.2 from 2011-04-26.

Automatic conversion script
Id: cif_fix_values 2281 2013-09-26 08:29:07Z andrius 
;
_cod_original_cell_volume 5228.2(18)
_cod_original_sg_symbol_H-M 'Pbca '
_cod_database_code 7215642

loop_
_symmetry_equiv_pos_as_xyz
'x, y, z'
'-x+1/2, -y, z+1/2'
'-x, y+1/2, -z+1/2'
'x+1/2, -y+1/2, -z'
'-x, -y, -z'
'x-1/2, y, -z-1/2'
'x, -y-1/2, z-1/2'
'-x-1/2, y-1/2, z'

loop_
_atom_site_label
_atom_site_type_symbol
_atom_site_fract_x
_atom_site_fract_y
_atom_site_fract_z
_atom_site_U_iso_or_equiv
_atom_site_adp_type
_atom_site_occupancy
_atom_site_symmetry_multiplicity
_atom_site_calc_flag
_atom_site_refinement_flags
C23 C 0.1169(2) 1.1842(3) 0.19919(10) 0.0376(7) Uani 1 1 d .
C22 C 0.1821(2) 0.6368(3) 0.25238(10) 0.0402(7) Uani 1 1 d .
C21 C 0.1744(2) 0.6451(3) 0.15059(10) 0.0408(8) Uani 1 1 d .
C1 C 0.8910(4) 0.8046(4) 0.20077(13) 0.0678(12) Uani 1 1 d .
H1A H 0.9364 0.8111 0.2215 0.102 Uiso 1 1 calc R
H1B H 0.8299 0.8225 0.2110 0.102 Uiso 1 1 calc R
H1C H 0.9059 0.8631 0.1804 0.102 Uiso 1 1 calc R
C2 C 0.9627(3) 0.6005(4) 0.19321(12) 0.0539(10) Uani 1 1 d .
H2 H 1.0097 0.6271 0.2102 0.065 Uiso 1 1 calc R
C3 C 0.9670(3) 0.4840(4) 0.17779(13) 0.0551(10) Uani 1 1 d .
H3 H 1.0161 0.4318 0.1848 0.066 Uiso 1 1 calc R
C4 C 0.8996(3) 0.4420(4) 0.15182(12) 0.0515(9) Uani 1 1 d .
C5 C 0.8264(3) 0.5232(4) 0.14375(13) 0.0645(11) Uani 1 1 d .
H5 H 0.7786 0.4988 0.1269 0.077 Uiso 1 1 calc R
C6 C 0.8244(3) 0.6388(4) 0.16049(14) 0.0630(11) Uani 1 1 d .
H6 H 0.7746 0.6917 0.1550 0.076 Uiso 1 1 calc R
C7 C 0.9078(3) 0.3162(4) 0.13535(13) 0.0604(11) Uani 1 1 d .
H7 H 0.9492 0.2614 0.1474 0.072 Uiso 1 1 calc R
C8 C 0.8608(3) 0.2758(4) 0.10491(13) 0.0613(11) Uani 1 1 d .
H8 H 0.8192 0.3315 0.0934 0.074 Uiso 1 1 calc R
C9 C 0.8670(3) 0.1519(4) 0.08710(13) 0.0577(10) Uani 1 1 d .
C10 C 0.9157(3) 0.0515(4) 0.10308(12) 0.0614(11) Uani 1 1 d .
H10 H 0.9442 0.0609 0.1274 0.074 Uiso 1 1 calc R
C11 C 0.9230(3) -0.0610(4) 0.08413(12) 0.0619(11) Uani 1 1 d .
H11 H 0.9556 -0.1258 0.0959 0.074 Uiso 1 1 calc R
C12 C 0.8817(3) -0.0791(4) 0.04715(12) 0.0602(11) Uani 1 1 d .
C13 C 0.8303(4) 0.0198(5) 0.03212(14) 0.0754(14) Uani 1 1 d .
H13 H 0.7994 0.0105 0.0083 0.090 Uiso 1 1 calc R
C14 C 0.8244(4) 0.1307(5) 0.05167(14) 0.0717(13) Uani 1 1 d .
H14 H 0.7899 0.1947 0.0404 0.086 Uiso 1 1 calc R
C18 C 0.8444(4) -0.2078(6) -0.01170(16) 0.0902(16) Uani 1 1 d .
H18A H 0.8362 -0.2961 -0.0165 0.108 Uiso 1 1 calc R
H18B H 0.7832 -0.1687 -0.0119 0.108 Uiso 1 1 calc R
C19 C 0.9019(5) -0.1546(8) -0.0417(2) 0.125(3) Uani 1 1 d .
H19A H 0.9640 -0.1910 -0.0411 0.150 Uiso 1 1 calc R
H19B H 0.9075 -0.0655 -0.0379 0.150 Uiso 1 1 calc R
C20 C 0.8509(5) -0.1847(11) -0.08311(18) 0.192(5) Uani 1 1 d .
H20A H 0.8208 -0.2645 -0.0816 0.289 Uiso 1 1 calc R
H20B H 0.8966 -0.1857 -0.1038 0.289 Uiso 1 1 calc R
H20C H 0.8049 -0.1218 -0.0885 0.289 Uiso 1 1 calc R
Cd1 Cd 0.220720(17) 0.91027(2) 0.199069(8) 0.04132(10) Uani 1 1 d .
N5 N 0.1544(2) 1.2789(3) 0.19802(9) 0.0494(8) Uani 1 1 d .
N4 N 0.2113(3) 0.5377(3) 0.24786(13) 0.0660(10) Uani 1 1 d .
N3 N 0.2051(2) 0.5478(3) 0.15682(11) 0.0555(8) Uani 1 1 d .
N1 N 0.8924(2) 0.6777(3) 0.18457(10) 0.0494(7) Uani 1 1 d .
N2 N 0.8902(4) -0.1884(4) 0.02721(12) 0.0849(14) Uani 1 1 d .
S3 S 0.06242(7) 1.04980(8) 0.20148(3) 0.0494(2) Uani 1 1 d .
S2 S 0.14039(7) 0.77646(8) 0.26011(3) 0.0493(2) Uani 1 1 d .
S1 S 0.12929(8) 0.78298(9) 0.14218(3) 0.0538(3) Uani 1 1 d .
C15 C 0.9329(6) -0.3112(9) 0.0463(2) 0.149(4) Uani 1 1 d D
H15A H 0.9237 -0.3109 0.0745 0.179 Uiso 1 1 calc R
H15B H 0.9030 -0.3846 0.0355 0.179 Uiso 1 1 calc R
C16 C 1.0250(7) -0.3103(8) 0.0376(2) 0.165(4) Uani 1 1 d D
H16A H 1.0568 -0.2407 0.0498 0.198 Uiso 1 1 calc R
H16B H 1.0354 -0.3076 0.0094 0.198 Uiso 1 1 calc R
C17 C 1.0598(6) -0.4475(6) 0.0569(2) 0.122(2) Uani 1 1 d D
H17A H 1.0319 -0.4581 0.0823 0.183 Uiso 1 1 calc R
H17B H 1.1268 -0.4481 0.0594 0.183 Uiso 1 1 calc R
H17C H 1.0406 -0.5141 0.0400 0.183 Uiso 1 1 calc R

loop_
_atom_site_aniso_label
_atom_site_aniso_U_11
_atom_site_aniso_U_22
_atom_site_aniso_U_33
_atom_site_aniso_U_23
_atom_site_aniso_U_13
_atom_site_aniso_U_12
C23 0.0327(16) 0.0293(16) 0.051(2) 0.0015(14) -0.0031(15) 0.0071(13)
C22 0.0408(18) 0.0401(18) 0.0398(18) 0.0026(15) 0.0074(15) -0.0039(15)
C21 0.0447(19) 0.0383(19) 0.0395(18) -0.0007(14) -0.0057(15) -0.0045(16)
C1 0.067(3) 0.054(3) 0.082(3) -0.011(2) 0.014(2) -0.008(2)
C2 0.042(2) 0.059(3) 0.061(2) 0.0091(19) -0.0036(18) -0.0071(19)
C3 0.042(2) 0.050(2) 0.073(3) 0.011(2) -0.002(2) 0.0004(18)
C4 0.049(2) 0.051(2) 0.055(2) 0.0060(18) 0.0055(18) -0.0037(18)
C5 0.056(3) 0.067(3) 0.070(3) -0.008(2) -0.015(2) -0.002(2)
C6 0.049(2) 0.067(3) 0.073(3) 0.004(2) -0.008(2) 0.009(2)
C7 0.049(2) 0.067(3) 0.065(3) 0.009(2) -0.003(2) 0.002(2)
C8 0.055(2) 0.066(3) 0.063(3) 0.010(2) 0.001(2) 0.001(2)
C9 0.055(2) 0.059(3) 0.059(2) 0.002(2) 0.004(2) -0.006(2)
C10 0.064(3) 0.074(3) 0.047(2) -0.002(2) -0.008(2) -0.008(2)
C11 0.069(3) 0.064(3) 0.053(2) 0.000(2) -0.009(2) 0.004(2)
C12 0.066(3) 0.065(3) 0.049(2) 0.000(2) -0.005(2) -0.002(2)
C13 0.089(4) 0.074(3) 0.064(3) -0.001(2) -0.025(3) 0.002(3)
C14 0.078(3) 0.068(3) 0.070(3) 0.006(2) -0.016(3) 0.006(3)
C18 0.097(4) 0.094(4) 0.080(4) 0.003(3) 0.006(3) -0.002(3)
C19 0.079(4) 0.170(7) 0.126(6) -0.014(5) 0.026(4) -0.022(5)
C20 0.102(5) 0.426(16) 0.050(3) 0.023(6) -0.016(3) 0.007(8)
Cd1 0.04140(16) 0.02428(14) 0.05827(18) 0.00003(11) -0.00277(12) 0.00021(10)
N5 0.0438(17) 0.0290(15) 0.075(2) 0.0005(14) -0.0021(15) 0.0009(13)
N4 0.072(2) 0.0270(16) 0.100(3) 0.0049(18) 0.022(2) 0.0088(16)
N3 0.058(2) 0.0382(17) 0.070(2) 0.0027(16) -0.0082(17) -0.0001(16)
N1 0.0442(17) 0.0501(19) 0.0538(18) 0.0030(15) 0.0098(15) -0.0046(15)
N2 0.133(4) 0.062(3) 0.060(2) -0.009(2) -0.032(3) 0.017(3)
S3 0.0388(5) 0.0288(4) 0.0806(7) -0.0008(4) -0.0021(5) -0.0023(4)
S2 0.0555(6) 0.0307(4) 0.0617(6) -0.0031(4) 0.0118(5) 0.0032(4)
S1 0.0640(6) 0.0367(5) 0.0607(6) -0.0036(4) -0.0178(5) 0.0094(4)
C15 0.139(7) 0.201(10) 0.107(5) -0.083(6) 0.026(5) -0.069(7)
C16 0.215(10) 0.194(9) 0.085(5) -0.049(6) 0.043(6) -0.107(8)
C17 0.143(6) 0.104(5) 0.120(5) -0.014(4) -0.035(5) 0.039(5)

loop_
_atom_type_symbol
_atom_type_description
_atom_type_scat_dispersion_real
_atom_type_scat_dispersion_imag
_atom_type_scat_source
C C 0.0033 0.0016 'International Tables Vol C Tables 4.2.6.8 and 6.1.1.4'
H H 0.0000 0.0000 'International Tables Vol C Tables 4.2.6.8 and 6.1.1.4'
N N 0.0061 0.0033 'International Tables Vol C Tables 4.2.6.8 and 6.1.1.4'
S S 0.1246 0.1234 'International Tables Vol C Tables 4.2.6.8 and 6.1.1.4'
Cd Cd -0.8075 1.2024 'International Tables Vol C Tables 4.2.6.8 and 6.1.1.4'

loop_
_geom_angle_atom_site_label_1
_geom_angle_atom_site_label_2
_geom_angle_atom_site_label_3
_geom_angle
_geom_angle_site_symmetry_1
_geom_angle_site_symmetry_3
N5 C23 S3 179.1(4) . .
N4 C22 S2 178.4(4) . .
N3 C21 S1 179.1(4) . .
N1 C1 H1A 109.5 . .
N1 C1 H1B 109.5 . .
H1A C1 H1B 109.5 . .
N1 C1 H1C 109.5 . .
H1A C1 H1C 109.5 . .
H1B C1 H1C 109.5 . .
N1 C2 C3 121.4(4) . .
N1 C2 H2 119.3 . .
C3 C2 H2 119.3 . .
C2 C3 C4 121.1(4) . .
C2 C3 H3 119.5 . .
C4 C3 H3 119.5 . .
C3 C4 C5 116.4(4) . .
C3 C4 C7 119.3(4) . .
C5 C4 C7 124.3(4) . .
C6 C5 C4 120.3(4) . .
C6 C5 H5 119.8 . .
C4 C5 H5 119.8 . .
N1 C6 C5 121.6(4) . .
N1 C6 H6 119.2 . .
C5 C6 H6 119.2 . .
C8 C7 C4 124.5(4) . .
C8 C7 H7 117.7 . .
C4 C7 H7 117.7 . .
C7 C8 C9 126.7(4) . .
C7 C8 H8 116.6 . .
C9 C8 H8 116.6 . .
C14 C9 C10 115.8(4) . .
C14 C9 C8 119.2(4) . .
C10 C9 C8 124.9(4) . .
C11 C10 C9 122.4(4) . .
C11 C10 H10 118.8 . .
C9 C10 H10 118.8 . .
C10 C11 C12 120.7(4) . .
C10 C11 H11 119.6 . .
C12 C11 H11 119.6 . .
N2 C12 C13 121.6(4) . .
N2 C12 C11 121.9(4) . .
C13 C12 C11 116.5(4) . .
C14 C13 C12 121.4(4) . .
C14 C13 H13 119.3 . .
C12 C13 H13 119.3 . .
C13 C14 C9 123.1(5) . .
C13 C14 H14 118.5 . .
C9 C14 H14 118.5 . .
C19 C18 N2 109.1(5) . .
C19 C18 H18A 109.9 . .
N2 C18 H18A 109.9 . .
C19 C18 H18B 109.9 . .
N2 C18 H18B 109.9 . .
H18A C18 H18B 108.3 . .
C18 C19 C20 106.5(6) . .
C18 C19 H19A 110.4 . .
C20 C19 H19A 110.4 . .
C18 C19 H19B 110.4 . .
C20 C19 H19B 110.4 . .
H19A C19 H19B 108.6 . .
C19 C20 H20A 109.5 . .
C19 C20 H20B 109.5 . .
H20A C20 H20B 109.5 . .
C19 C20 H20C 109.5 . .
H20A C20 H20C 109.5 . .
H20B C20 H20C 109.5 . .
N5 Cd1 N3 91.59(12) 8_655 8_665
N5 Cd1 N4 92.79(12) 8_655 8_665
N3 Cd1 N4 83.01(14) 8_665 8_665
N5 Cd1 S1 93.05(8) 8_655 .
N3 Cd1 S1 95.69(10) 8_665 .
N4 Cd1 S1 174.04(9) 8_665 .
N5 Cd1 S3 175.12(8) 8_655 .
N3 Cd1 S3 92.69(9) 8_665 .
N4 Cd1 S3 90.04(9) 8_665 .
S1 Cd1 S3 84.20(3) . .
N5 Cd1 S2 90.82(8) 8_655 .
N3 Cd1 S2 169.64(9) 8_665 .
N4 Cd1 S2 86.81(10) 8_665 .
S1 Cd1 S2 94.24(4) . .
S3 Cd1 S2 85.37(3) . .
C23 N5 Cd1 155.9(3) . 8_665
C22 N4 Cd1 141.0(3) . 8_655
C21 N3 Cd1 149.9(3) . 8_655
C2 N1 C6 119.1(4) . .
C2 N1 C1 120.2(4) . .
C6 N1 C1 120.6(4) . .
C12 N2 C18 121.6(4) . .
C12 N2 C15 123.1(4) . .
C18 N2 C15 114.5(4) . .
C23 S3 Cd1 95.15(12) . .
C22 S2 Cd1 101.79(12) . .
C21 S1 Cd1 98.17(12) . .
C16 C15 N2 106.1(8) . .
C16 C15 H15A 110.5 . .
N2 C15 H15A 110.5 . .
C16 C15 H15B 110.5 . .
N2 C15 H15B 110.5 . .
H15A C15 H15B 108.7 . .
C15 C16 C17 101.2(7) . .
C15 C16 H16A 111.5 . .
C17 C16 H16A 111.5 . .
C15 C16 H16B 111.5 . .
C17 C16 H16B 111.5 . .
H16A C16 H16B 109.3 . .
C16 C17 H17A 109.5 . .
C16 C17 H17B 109.5 . .
H17A C17 H17B 109.5 . .
C16 C17 H17C 109.5 . .
H17A C17 H17C 109.5 . .
H17B C17 H17C 109.5 . .

loop_
_geom_bond_atom_site_label_1
_geom_bond_atom_site_label_2
_geom_bond_distance
_geom_bond_site_symmetry_2
C23 N5 1.151(4) .
C23 S3 1.643(3) .
C22 N4 1.154(5) .
C22 S2 1.637(4) .
C21 N3 1.154(5) .
C21 S1 1.641(4) .
C1 N1 1.472(5) .
C1 H1A 0.9600 .
C1 H1B 0.9600 .
C1 H1C 0.9600 .
C2 N1 1.335(5) .
C2 C3 1.359(6) .
C2 H2 0.9300 .
C3 C4 1.384(6) .
C3 H3 0.9300 .
C4 C5 1.389(6) .
C4 C7 1.469(6) .
C5 C6 1.368(6) .
C5 H5 0.9300 .
C6 N1 1.338(5) .
C6 H6 0.9300 .
C7 C8 1.309(6) .
C7 H7 0.9300 .
C8 C9 1.466(6) .
C8 H8 0.9300 .
C9 C14 1.370(6) .
C9 C10 1.395(6) .
C10 C11 1.374(6) .
C10 H10 0.9300 .
C11 C12 1.404(6) .
C11 H11 0.9300 .
C12 N2 1.363(6) .
C12 C13 1.390(6) .
C13 C14 1.368(7) .
C13 H13 0.9300 .
C14 H14 0.9300 .
C18 C19 1.428(8) .
C18 N2 1.492(7) .
C18 H18A 0.9700 .
C18 H18B 0.9700 .
C19 C20 1.620(9) .
C19 H19A 0.9700 .
C19 H19B 0.9700 .
C20 H20A 0.9600 .
C20 H20B 0.9600 .
C20 H20C 0.9600 .
Cd1 N5 2.276(3) 8_655
Cd1 N3 2.319(3) 8_665
Cd1 N4 2.362(4) 8_665
Cd1 S1 2.7070(11) .
Cd1 S3 2.7152(11) .
Cd1 S2 2.7756(10) .
N5 Cd1 2.276(3) 8_665
N4 Cd1 2.362(4) 8_655
N3 Cd1 2.319(3) 8_655
N2 C15 1.592(10) .
C15 C16 1.350(10) .
C15 H15A 0.9700 .
C15 H15B 0.9700 .
C16 C17 1.690(10) .
C16 H16A 0.9700 .
C16 H16B 0.9700 .
C17 H17A 0.9600 .
C17 H17B 0.9600 .
C17 H17C 0.9600 .

loop_
_geom_torsion_atom_site_label_1
_geom_torsion_atom_site_label_2
_geom_torsion_atom_site_label_3
_geom_torsion_atom_site_label_4
_geom_torsion
_geom_torsion_site_symmetry_1
_geom_torsion_site_symmetry_4
N1 C2 C3 C4 1.4(6) . .
C2 C3 C4 C5 -2.3(6) . .
C2 C3 C4 C7 179.0(4) . .
C3 C4 C5 C6 1.3(6) . .
C7 C4 C5 C6 179.9(4) . .
C4 C5 C6 N1 0.7(7) . .
C3 C4 C7 C8 -165.0(4) . .
C5 C4 C7 C8 16.4(7) . .
C4 C7 C8 C9 179.4(4) . .
C7 C8 C9 C14 -169.6(5) . .
C7 C8 C9 C10 8.8(7) . .
C14 C9 C10 C11 1.7(7) . .
C8 C9 C10 C11 -176.7(4) . .
C9 C10 C11 C12 0.6(7) . .
C10 C11 C12 N2 178.0(5) . .
C10 C11 C12 C13 -2.9(7) . .
N2 C12 C13 C14 -177.9(5) . .
C11 C12 C13 C14 3.0(8) . .
C12 C13 C14 C9 -0.7(8) . .
C10 C9 C14 C13 -1.7(7) . .
C8 C9 C14 C13 176.9(5) . .
N2 C18 C19 C20 177.3(6) . .
S3 C23 N5 Cd1 121(27) . 8_665
S2 C22 N4 Cd1 -174(100) . 8_655
S1 C21 N3 Cd1 -76(26) . 8_655
C3 C2 N1 C6 0.6(6) . .
C3 C2 N1 C1 -178.1(4) . .
C5 C6 N1 C2 -1.7(6) . .
C5 C6 N1 C1 177.1(4) . .
C13 C12 N2 C18 -0.3(8) . .
C11 C12 N2 C18 178.7(5) . .
C13 C12 N2 C15 -169.1(6) . .
C11 C12 N2 C15 10.0(8) . .
C19 C18 N2 C12 82.2(7) . .
C19 C18 N2 C15 -108.2(7) . .
N5 C23 S3 Cd1 -130(28) . .
N5 Cd1 S3 C23 173.2(10) 8_655 .
N3 Cd1 S3 C23 -35.41(15) 8_665 .
N4 Cd1 S3 C23 47.59(15) 8_665 .
S1 Cd1 S3 C23 -130.87(12) . .
S2 Cd1 S3 C23 134.39(12) . .
N4 C22 S2 Cd1 154(13) . .
N5 Cd1 S2 C22 -28.48(16) 8_655 .
N3 Cd1 S2 C22 -131.9(5) 8_665 .
N4 Cd1 S2 C22 -121.23(16) 8_665 .
S1 Cd1 S2 C22 64.64(14) . .
S3 Cd1 S2 C22 148.46(14) . .
N3 C21 S1 Cd1 96(26) . .
N5 Cd1 S1 C21 27.94(15) 8_655 .
N3 Cd1 S1 C21 119.85(16) 8_665 .
N4 Cd1 S1 C21 -163.0(10) 8_665 .
S3 Cd1 S1 C21 -148.01(14) . .
S2 Cd1 S1 C21 -63.11(14) . .
C12 N2 C15 C16 -92.8(7) . .
C18 N2 C15 C16 97.7(6) . .
N2 C15 C16 C17 -176.8(4) . .
